data_7234330
loop_
_publ_author_name
'Denis Gentili'
'Nicola Demitri'
'Bernhard Schafer'
'Fabiola Liscio'
'Ilaria Bergenti'
'Giampiero Ruani'
'Mario Ruben'
'Massimiliano Cavallini'

_publ_section_title
;
 Multi-modal sensing in spin crossover compounds
;
_journal_name_full 'Journal of Materials Chemistry C'
_journal_page_first 7836
_journal_page_last 7844
_journal_paper_doi 10.1039/C5TC00845J
_journal_volume 3
_journal_year 2015
_chemical_formula_moiety 'C18 H12 Fe N14, 1.25H2O'
_chemical_formula_sum 'C18 H14.5 Fe N14 O1.25'
_chemical_formula_weight 502.79
_space_group_crystal_system monoclinic
_space_group_IT_number 15
_space_group_name_Hall '-C 2yc'
_space_group_name_H-M_alt 'C 1 2/c 1'
_atom_sites_solution_hydrogens mixed
_atom_sites_solution_primary direct
_atom_sites_solution_secondary difmap
_cell_angle_alpha 90
_cell_angle_beta 127.854(5)
_cell_angle_gamma 90
_cell_formula_units_Z 8
_cell_length_a 23.784(7)
_cell_length_b 14.5180(10)
_cell_length_c 15.5340(19)
_cell_measurement_reflns_used 974
_cell_measurement_temperature 300(2)
_cell_measurement_theta_max 29.085
_cell_measurement_theta_min 1.746
_cell_volume 4235.2(14)
_computing_cell_refinement XDS
_computing_data_collection 'Elettra XRD1 Data Collection SW'
_computing_data_reduction XDS
_computing_molecular_graphics 'Ortep3 for Windows - PyMol'
_computing_publication_material 'enCIFer - publCIF'
_computing_structure_refinement 'SHELXL-2013 (Sheldrick, 2013)'
_computing_structure_solution Sir2011
_diffrn_ambient_temperature 300(2)
_diffrn_measured_fraction_theta_full 0.969
_diffrn_measured_fraction_theta_max 0.968
_diffrn_measurement_device_type
;
'Huber 4-circles Kappa Goniometer, Pilatus 2M detector'
;
_diffrn_measurement_method 'Rotating crystal'
_diffrn_radiation_type Synchrotron
_diffrn_radiation_wavelength 0.700
_diffrn_reflns_av_R_equivalents 0.0096
_diffrn_reflns_av_unetI/netI 0.0158
_diffrn_reflns_Laue_measured_fraction_full 0.969
_diffrn_reflns_Laue_measured_fraction_max 0.968
_diffrn_reflns_limit_h_max 26
_diffrn_reflns_limit_h_min -32
_diffrn_reflns_limit_k_max 19
_diffrn_reflns_limit_k_min 0
_diffrn_reflns_limit_l_max 21
_diffrn_reflns_limit_l_min 0
_diffrn_reflns_number 5749
_diffrn_reflns_point_group_measured_fraction_full 0.969
_diffrn_reflns_point_group_measured_fraction_max 0.968
_diffrn_reflns_theta_full 24.835
_diffrn_reflns_theta_max 29.085
_diffrn_reflns_theta_min 1.746
_diffrn_source 'Elettra Synchrotron - XRD1 BL'
_diffrn_standards_decay_% 0
_diffrn_standards_interval_count 0
_diffrn_standards_number 0
_exptl_absorpt_coefficient_mu 0.725
_exptl_absorpt_correction_T_max 0.9065
_exptl_absorpt_correction_T_min 0.6751
_exptl_absorpt_correction_type refdelf
_exptl_absorpt_process_details
;
Parkin S,Moezzi B & Hope H, (1995) J. Appl. Cryst. 28, 53-56
Cubic fit to sin(theta)/lambda - 24 parameters
;
_exptl_crystal_colour red
_exptl_crystal_density_diffrn 1.577
_exptl_crystal_description parallelepiped
_exptl_crystal_F_000 2052
_exptl_crystal_size_max 0.200
_exptl_crystal_size_mid 0.100
_exptl_crystal_size_min 0.100
_refine_diff_density_max 0.366
_refine_diff_density_min -0.201
_refine_diff_density_rms 0.056
_refine_ls_extinction_coef .
_refine_ls_extinction_method none
_refine_ls_goodness_of_fit_ref 1.049
_refine_ls_hydrogen_treatment mixed
_refine_ls_matrix_type full
_refine_ls_number_parameters 328
_refine_ls_number_reflns 5749
_refine_ls_number_restraints 9
_refine_ls_restrained_S_all 1.049
_refine_ls_R_factor_all 0.0383
_refine_ls_R_factor_gt 0.0323
_refine_ls_shift/su_max 0.007
_refine_ls_shift/su_mean 0.000
_refine_ls_structure_factor_coef Fsqd
_refine_ls_weighting_details 'w=1/[\s^2^(Fo^2^)+(0.0499P)^2^+1.8055P] where P=(Fo^2^+2Fc^2^)/3'
_refine_ls_weighting_scheme calc
_refine_ls_wR_factor_gt 0.0851
_refine_ls_wR_factor_ref 0.0907
_reflns_Friedel_coverage 0.000
_reflns_Friedel_fraction_full .
_reflns_Friedel_fraction_max .
_reflns_number_gt 4969
_reflns_number_total 5749
_reflns_threshold_expression 'I > 2\s(I)'
_cod_data_source_file J-Mater-Chem-C-2015-3-7836.cif
_cod_data_source_block FeSCO_D_300K
_cod_original_sg_symbol_H-M 'C 2/c'
_cod_original_formula_sum 'C18 H14.50 Fe N14 O1.25'
_cod_database_code 7234330
_shelx_space_group_comment
;
The symmetry employed for this shelxl refinement is uniquely defined
by the following loop, which should always be used as a source of
symmetry information in preference to the above space-group names.
They are only intended as comments.
;
_shelx_estimated_absorpt_t_min 0.986
_shelx_estimated_absorpt_t_max 0.993
_exptl_absorpt_factor_mur 0.168

loop_
_space_group_symop_operation_xyz
'x, y, z'
'-x, y, -z+1/2'
'x+1/2, y+1/2, z'
'-x+1/2, y+1/2, -z+1/2'
'-x, -y, -z'
'x, -y, z-1/2'
'-x+1/2, -y+1/2, -z'
'x+1/2, -y+1/2, z-1/2'

loop_
_atom_site_label
_atom_site_type_symbol
_atom_site_fract_x
_atom_site_fract_y
_atom_site_fract_z
_atom_site_U_iso_or_equiv
_atom_site_adp_type
_atom_site_occupancy
_atom_site_site_symmetry_order
_atom_site_calc_flag
_atom_site_refinement_flags_posn
_atom_site_refinement_flags_adp
_atom_site_refinement_flags_occupancy
_atom_site_disorder_assembly
_atom_site_disorder_group
Fe1_1 Fe 0.21350(2) 0.96913(2) 0.11836(2) 0.03433(7) Uani 1 1 d . . . . .
N1_1 N 0.14690(6) 0.87844(8) 0.00528(9) 0.0381(2) Uani 1 1 d . . . . .
N2_1 N 0.13974(7) 0.82559(9) -0.07157(10) 0.0458(3) Uani 1 1 d . . . . .
N3_1 N 0.07948(7) 0.77918(10) -0.12133(10) 0.0515(3) Uani 1 1 d . . . . .
N4_1 N 0.04630(6) 0.80031(9) -0.07806(10) 0.0492(3) Uani 1 1 d . . . . .
N5_1 N 0.14186(6) 0.96657(7) 0.13846(9) 0.0361(2) Uani 1 1 d . . . . .
N6_1 N 0.21308(6) 1.06851(8) 0.27229(9) 0.0407(2) Uani 1 1 d . . . . .
N7_1 N 0.25452(6) 1.05661(8) 0.23940(9) 0.0410(2) Uani 1 1 d . . . . .
N8_1 N 0.17761(5) 1.06944(8) 0.00999(9) 0.0397(2) Uani 1 1 d . . . . .
N9_1 N 0.12026(6) 1.12283(9) -0.05277(10) 0.0471(3) Uani 1 1 d . . . . .
N10_1 N 0.13060(7) 1.17635(10) -0.11089(11) 0.0534(3) Uani 1 1 d . . . . .
N11_1 N 0.19433(7) 1.15928(9) -0.08737(11) 0.0504(3) Uani 1 1 d . . . . .
N12_1 N 0.28903(6) 0.97621(8) 0.10702(9) 0.0376(2) Uani 1 1 d . . . . .
N13_1 N 0.33666(6) 0.86025(8) 0.22947(10) 0.0425(2) Uani 1 1 d . . . . .
N14_1 N 0.27686(6) 0.87234(8) 0.22313(9) 0.0396(2) Uani 1 1 d . . . . .
C1_1 C 0.08896(6) 0.86146(9) -0.00053(11) 0.0393(3) Uani 1 1 d . . . . .
C2_1 C 0.08430(6) 0.91141(10) 0.07576(11) 0.0392(3) Uani 1 1 d . . . . .
C3_1 C 0.03182(7) 0.90941(12) 0.08896(12) 0.0482(3) Uani 1 1 d . . . . .
H3_1 H -0.0081 0.8695 0.0463 0.058 Uiso 1 1 calc R U . . .
C4_1 C 0.03916(8) 0.96742(12) 0.16640(14) 0.0533(4) Uani 1 1 d . . . . .
H4_1 H 0.0031 0.9684 0.1753 0.064 Uiso 1 1 calc R U . . .
C5_1 C 0.09785(9) 1.02368(11) 0.23062(13) 0.0496(3) Uani 1 1 d . . . . .
H5_1 H 0.1030 1.0634 0.2837 0.059 Uiso 1 1 calc R U . . .
C6_1 C 0.14899(7) 1.01980(9) 0.21440(11) 0.0390(3) Uani 1 1 d . . . . .
C7_1 C 0.24566(9) 1.12512(11) 0.36076(12) 0.0499(3) Uani 1 1 d . . . . .
H7_1 H 0.2275 1.1440 0.3980 0.060 Uiso 1 1 calc R U . . .
C8_1 C 0.30948(10) 1.14926(12) 0.38522(14) 0.0565(4) Uani 1 1 d . . . . .
H8_1 H 0.3447 1.1881 0.4430 0.068 Uiso 1 1 calc R U . . .
C9_1 C 0.31272(8) 1.10537(11) 0.30818(13) 0.0502(3) Uani 1 1 d . . . . .
H9_1 H 0.3515 1.1100 0.3057 0.060 Uiso 1 1 calc R U . . .
C10_1 C 0.22199(7) 1.09355(10) -0.01267(11) 0.0413(3) Uani 1 1 d . . . . .
C11_1 C 0.28903(7) 1.04352(10) 0.04641(11) 0.0411(3) Uani 1 1 d . . . . .
C12_1 C 0.34746(8) 1.05632(13) 0.04824(15) 0.0549(4) Uani 1 1 d . . . . .
H12_1 H 0.3482 1.1042 0.0072 0.066 Uiso 1 1 calc R U . . .
C13_1 C 0.40513(8) 0.99689(15) 0.11201(16) 0.0612(4) Uani 1 1 d . . . . .
H13_1 H 0.4455 1.0039 0.1136 0.073 Uiso 1 1 calc R U . . .
C14_1 C 0.40484(7) 0.92816(12) 0.17280(14) 0.0527(4) Uani 1 1 d . . . . .
H14_1 H 0.4440 0.8873 0.2159 0.063 Uiso 1 1 calc R U . . .
C15_1 C 0.34496(6) 0.92117(10) 0.16841(11) 0.0402(3) Uani 1 1 d . . . . .
C16_1 C 0.38116(8) 0.79702(11) 0.30763(13) 0.0521(3) Uani 1 1 d . . . . .
H16_1 H 0.4258 0.7773 0.3275 0.063 Uiso 1 1 calc R U . . .
C17_1 C 0.34973(9) 0.76765(12) 0.35170(13) 0.0558(4) Uani 1 1 d . . . . .
H17_1 H 0.3678 0.7235 0.4081 0.067 Uiso 1 1 calc R U . . .
C18_1 C 0.28487(8) 0.81594(11) 0.29678(12) 0.0470(3) Uani 1 1 d . . . . .
H18_1 H 0.2514 0.8089 0.3108 0.056 Uiso 1 1 calc R U . . .
OA_12 O 0.0281(9) 1.5132(14) -0.4412(13) 0.241(8) Uiso 0.25 1 d D . P A 1
H1A_12 H 0.0722(19) 1.521(7) -0.384(4) 0.361 Uiso 0.25 1 d D U P B 1
H2A_12 H 0.017(4) 1.553(3) -0.491(3) 0.361 Uiso 0.25 1 d D U P C 1
OB_12 O 0.0223(2) 1.3612(4) -0.4015(5) 0.162(2) Uani 0.5 1 d D . P D 2
H1B_12 H 0.017(3) 1.324(2) -0.450(2) 0.243 Uiso 0.5 1 d D U P E 2
H2B_12 H 0.033(3) 1.329(2) -0.3459(19) 0.243 Uiso 0.5 1 d D U P F 2
O_11 O 0.0000 1.2878(2) -0.2500 0.182(2) Uani 1 2 d DS T P . .
H1_11 H 0.0365 1.2509 -0.2123 0.273 Uiso 0.5 1 d D U P . .
H2_11 H -0.0390 1.2522 -0.2901 0.273 Uiso 0.5 1 d D U P . .

loop_
_atom_site_aniso_label
_atom_site_aniso_U_11
_atom_site_aniso_U_22
_atom_site_aniso_U_33
_atom_site_aniso_U_23
_atom_site_aniso_U_13
_atom_site_aniso_U_12
Fe1_1 0.02680(9) 0.03837(11) 0.03787(10) -0.00170(6) 0.01987(8) -0.00075(6)
N1_1 0.0346(5) 0.0408(6) 0.0386(5) -0.0004(4) 0.0222(4) 0.0001(4)
N2_1 0.0482(6) 0.0480(7) 0.0407(6) -0.0015(5) 0.0270(5) 0.0014(5)
N3_1 0.0480(6) 0.0516(7) 0.0417(6) -0.0059(5) 0.0209(5) -0.0016(5)
N4_1 0.0364(5) 0.0500(7) 0.0460(6) -0.0043(5) 0.0176(5) -0.0037(5)
N5_1 0.0298(5) 0.0403(6) 0.0381(5) 0.0005(4) 0.0208(4) 0.0010(4)
N6_1 0.0394(5) 0.0419(6) 0.0402(5) -0.0023(4) 0.0241(5) -0.0001(4)
N7_1 0.0341(5) 0.0439(6) 0.0427(6) -0.0030(5) 0.0223(5) -0.0019(4)
N8_1 0.0302(5) 0.0438(6) 0.0427(5) -0.0013(4) 0.0212(4) 0.0006(4)
N9_1 0.0361(5) 0.0492(7) 0.0491(6) 0.0015(5) 0.0226(5) 0.0049(5)
N10_1 0.0450(6) 0.0546(8) 0.0522(7) 0.0076(6) 0.0256(6) 0.0069(5)
N11_1 0.0443(6) 0.0522(7) 0.0510(7) 0.0061(5) 0.0274(5) -0.0001(5)
N12_1 0.0287(5) 0.0421(6) 0.0414(5) -0.0032(4) 0.0213(4) -0.0015(4)
N13_1 0.0310(5) 0.0441(6) 0.0482(6) 0.0010(5) 0.0222(5) 0.0034(4)
N14_1 0.0319(5) 0.0422(6) 0.0435(6) -0.0022(4) 0.0224(4) 0.0000(4)
C1_1 0.0298(5) 0.0417(6) 0.0406(6) 0.0009(5) 0.0187(5) -0.0003(4)
C2_1 0.0283(5) 0.0450(7) 0.0415(6) 0.0024(5) 0.0200(5) 0.0004(5)
C3_1 0.0324(6) 0.0616(9) 0.0521(7) 0.0013(6) 0.0268(6) -0.0031(6)
C4_1 0.0421(7) 0.0730(11) 0.0563(8) 0.0030(7) 0.0360(7) 0.0027(6)
C5_1 0.0473(7) 0.0625(9) 0.0481(7) -0.0011(6) 0.0339(7) 0.0040(6)
C6_1 0.0350(6) 0.0429(7) 0.0389(6) 0.0020(5) 0.0226(5) 0.0031(5)
C7_1 0.0557(8) 0.0470(8) 0.0424(7) -0.0050(6) 0.0278(6) -0.0014(6)
C8_1 0.0547(8) 0.0512(9) 0.0484(8) -0.0111(6) 0.0239(7) -0.0093(7)
C9_1 0.0388(6) 0.0503(8) 0.0522(8) -0.0058(6) 0.0231(6) -0.0067(6)
C10_1 0.0340(5) 0.0456(7) 0.0426(6) -0.0016(5) 0.0226(5) -0.0036(5)
C11_1 0.0339(6) 0.0466(7) 0.0449(7) -0.0021(5) 0.0253(5) -0.0038(5)
C12_1 0.0396(7) 0.0678(10) 0.0635(9) 0.0052(8) 0.0348(7) -0.0049(7)
C13_1 0.0388(7) 0.0773(11) 0.0766(11) 0.0020(9) 0.0400(8) -0.0012(7)
C14_1 0.0314(6) 0.0620(9) 0.0636(9) -0.0019(7) 0.0286(6) 0.0025(6)
C15_1 0.0288(5) 0.0440(7) 0.0452(6) -0.0051(5) 0.0213(5) -0.0012(5)
C16_1 0.0382(6) 0.0491(8) 0.0527(8) 0.0039(6) 0.0196(6) 0.0080(6)
C17_1 0.0536(8) 0.0515(9) 0.0490(8) 0.0076(6) 0.0248(7) 0.0050(7)
C18_1 0.0458(7) 0.0465(8) 0.0448(7) 0.0001(6) 0.0259(6) -0.0020(6)
OB_12 0.076(3) 0.169(5) 0.196(6) 0.014(4) 0.061(3) -0.014(3)
O_11 0.0766(18) 0.0776(18) 0.203(4) 0.000 -0.010(2) 0.000

loop_
_atom_type_symbol
_atom_type_description
_atom_type_scat_dispersion_real
_atom_type_scat_dispersion_imag
_atom_type_scat_source
C C 0.0030 0.0016 'International Tables Vol C Tables 4.2.6.8 and 6.1.1.4'
H H 0.0000 0.0000 'International Tables Vol C Tables 4.2.6.8 and 6.1.1.4'
N N 0.0059 0.0032 'International Tables Vol C Tables 4.2.6.8 and 6.1.1.4'
Fe Fe 0.3456 0.8265 'International Tables Vol C Tables 4.2.6.8 and 6.1.1.4'
O O 0.0106 0.0060 'International Tables Vol C Tables 4.2.6.8 and 6.1.1.4'

loop_
_geom_angle_atom_site_label_1
_geom_angle_atom_site_label_2
_geom_angle_atom_site_label_3
_geom_angle
_geom_angle_site_symmetry_1
_geom_angle_site_symmetry_3
N5_1 Fe1_1 N12_1 176.22(5) . .
N5_1 Fe1_1 N7_1 79.92(5) . .
N12_1 Fe1_1 N7_1 96.36(5) . .
N5_1 Fe1_1 N14_1 99.07(5) . .
N12_1 Fe1_1 N14_1 80.15(5) . .
N7_1 Fe1_1 N14_1 89.52(5) . .
N5_1 Fe1_1 N1_1 79.85(5) . .
N12_1 Fe1_1 N1_1 103.86(5) . .
N7_1 Fe1_1 N1_1 159.75(5) . .
N14_1 Fe1_1 N1_1 92.78(5) . .
N5_1 Fe1_1 N8_1 101.00(5) . .
N12_1 Fe1_1 N8_1 79.71(5) . .
N7_1 Fe1_1 N8_1 92.30(5) . .
N14_1 Fe1_1 N8_1 159.86(5) . .
N1_1 Fe1_1 N8_1 92.41(5) . .
N2_1 N1_1 C1_1 105.67(11) . .
N2_1 N1_1 Fe1_1 140.12(9) . .
C1_1 N1_1 Fe1_1 114.21(9) . .
N3_1 N2_1 N1_1 108.21(12) . .
N2_1 N3_1 N4_1 110.41(12) . .
C1_1 N4_1 N3_1 104.39(12) . .
C6_1 N5_1 C2_1 120.28(12) . .
C6_1 N5_1 Fe1_1 119.45(9) . .
C2_1 N5_1 Fe1_1 120.26(9) . .
C7_1 N6_1 N7_1 110.96(12) . .
C7_1 N6_1 C6_1 132.48(13) . .
N7_1 N6_1 C6_1 116.51(11) . .
C9_1 N7_1 N6_1 105.50(12) . .
C9_1 N7_1 Fe1_1 141.29(11) . .
N6_1 N7_1 Fe1_1 112.97(8) . .
N9_1 N8_1 C10_1 105.76(12) . .
N9_1 N8_1 Fe1_1 139.71(10) . .
C10_1 N8_1 Fe1_1 114.52(9) . .
N10_1 N9_1 N8_1 107.75(12) . .
N9_1 N10_1 N11_1 110.88(12) . .
C10_1 N11_1 N10_1 103.99(12) . .
C15_1 N12_1 C11_1 120.37(12) . .
C15_1 N12_1 Fe1_1 119.04(10) . .
C11_1 N12_1 Fe1_1 120.17(9) . .
C16_1 N13_1 N14_1 110.69(13) . .
C16_1 N13_1 C15_1 132.44(12) . .
N14_1 N13_1 C15_1 116.19(11) . .
C18_1 N14_1 N13_1 105.39(11) . .
C18_1 N14_1 Fe1_1 141.92(10) . .
N13_1 N14_1 Fe1_1 112.54(9) . .
N4_1 C1_1 N1_1 111.31(12) . .
N4_1 C1_1 C2_1 132.48(12) . .
N1_1 C1_1 C2_1 116.21(11) . .
N5_1 C2_1 C3_1 120.83(13) . .
N5_1 C2_1 C1_1 109.47(11) . .
C3_1 C2_1 C1_1 129.70(13) . .
C2_1 C3_1 C4_1 118.05(14) . .
C2_1 C3_1 H3_1 121.0 . .
C4_1 C3_1 H3_1 121.0 . .
C5_1 C4_1 C3_1 121.28(14) . .
C5_1 C4_1 H4_1 119.4 . .
C3_1 C4_1 H4_1 119.4 . .
C4_1 C5_1 C6_1 117.12(14) . .
C4_1 C5_1 H5_1 121.4 . .
C6_1 C5_1 H5_1 121.4 . .
N5_1 C6_1 C5_1 122.39(13) . .
N5_1 C6_1 N6_1 111.09(11) . .
C5_1 C6_1 N6_1 126.51(13) . .
N6_1 C7_1 C8_1 106.42(14) . .
N6_1 C7_1 H7_1 126.8 . .
C8_1 C7_1 H7_1 126.8 . .
C7_1 C8_1 C9_1 106.29(14) . .
C7_1 C8_1 H8_1 126.9 . .
C9_1 C8_1 H8_1 126.9 . .
N7_1 C9_1 C8_1 110.83(14) . .
N7_1 C9_1 H9_1 124.6 . .
C8_1 C9_1 H9_1 124.6 . .
N11_1 C10_1 N8_1 111.62(12) . .
N11_1 C10_1 C11_1 132.50(13) . .
N8_1 C10_1 C11_1 115.87(12) . .
N12_1 C11_1 C12_1 120.64(13) . .
N12_1 C11_1 C10_1 109.31(11) . .
C12_1 C11_1 C10_1 130.05(14) . .
C11_1 C12_1 C13_1 117.99(16) . .
C11_1 C12_1 H12_1 121.0 . .
C13_1 C12_1 H12_1 121.0 . .
C14_1 C13_1 C12_1 121.31(14) . .
C14_1 C13_1 H13_1 119.3 . .
C12_1 C13_1 H13_1 119.3 . .
C13_1 C14_1 C15_1 117.16(14) . .
C13_1 C14_1 H14_1 121.4 . .
C15_1 C14_1 H14_1 121.4 . .
N12_1 C15_1 C14_1 122.51(14) . .
N12_1 C15_1 N13_1 111.86(11) . .
C14_1 C15_1 N13_1 125.57(13) . .
C17_1 C16_1 N13_1 107.10(14) . .
C17_1 C16_1 H16_1 126.4 . .
N13_1 C16_1 H16_1 126.4 . .
C16_1 C17_1 C18_1 106.02(14) . .
C16_1 C17_1 H17_1 127.0 . .
C18_1 C17_1 H17_1 127.0 . .
N14_1 C18_1 C17_1 110.79(14) . .
N14_1 C18_1 H18_1 124.6 . .
C17_1 C18_1 H18_1 124.6 . .
OA_12 OA_12 H1A_12 152(8) 5_584 .
OA_12 OA_12 H2A_12 62(4) 5_584 .
H1A_12 OA_12 H2A_12 109.4(3) . .
H1B_12 OB_12 H2B_12 109.4(3) . .
H1_11 O_11 H2_11 106.9 . .

loop_
_geom_bond_atom_site_label_1
_geom_bond_atom_site_label_2
_geom_bond_distance
_geom_bond_site_symmetry_2
Fe1_1 N5_1 1.9118(12) .
Fe1_1 N12_1 1.9124(12) .
Fe1_1 N7_1 1.9618(12) .
Fe1_1 N14_1 1.9708(12) .
Fe1_1 N1_1 1.9782(11) .
Fe1_1 N8_1 1.9797(12) .
N1_1 N2_1 1.3392(16) .
N1_1 C1_1 1.3472(17) .
N2_1 N3_1 1.3214(19) .
N3_1 N4_1 1.349(2) .
N4_1 C1_1 1.3297(18) .
N5_1 C6_1 1.3312(17) .
N5_1 C2_1 1.3520(16) .
N6_1 C7_1 1.3629(18) .
N6_1 N7_1 1.3712(16) .
N6_1 C6_1 1.3964(17) .
N7_1 C9_1 1.3206(18) .
N8_1 N9_1 1.3342(16) .
N8_1 C10_1 1.3480(17) .
N9_1 N10_1 1.3237(19) .
N10_1 N11_1 1.3462(19) .
N11_1 C10_1 1.3240(19) .
N12_1 C15_1 1.3268(17) .
N12_1 C11_1 1.3570(18) .
N13_1 C16_1 1.3637(19) .
N13_1 N14_1 1.3751(15) .
N13_1 C15_1 1.3967(19) .
N14_1 C18_1 1.3222(19) .
C1_1 C2_1 1.4506(19) .
C2_1 C3_1 1.3838(18) .
C3_1 C4_1 1.389(2) .
C3_1 H3_1 0.9500 .
C4_1 C5_1 1.379(2) .
C4_1 H4_1 0.9500 .
C5_1 C6_1 1.387(2) .
C5_1 H5_1 0.9500 .
C7_1 C8_1 1.365(3) .
C7_1 H7_1 0.9500 .
C8_1 C9_1 1.399(2) .
C8_1 H8_1 0.9500 .
C9_1 H9_1 0.9500 .
C10_1 C11_1 1.4547(19) .
C11_1 C12_1 1.3850(19) .
C12_1 C13_1 1.393(3) .
C12_1 H12_1 0.9500 .
C13_1 C14_1 1.377(3) .
C13_1 H13_1 0.9500 .
C14_1 C15_1 1.3873(19) .
C14_1 H14_1 0.9500 .
C16_1 C17_1 1.355(3) .
C16_1 H16_1 0.9500 .
C17_1 C18_1 1.409(2) .
C17_1 H17_1 0.9500 .
C18_1 H18_1 0.9500 .
OA_12 OA_12 1.51(3) 5_584
OA_12 H1A_12 0.8700(11) .
OA_12 H2A_12 0.8700(11) .
OB_12 H1B_12 0.8699(11) .
OB_12 H2B_12 0.8700(10) .
O_11 H1_11 0.8716 .
O_11 H2_11 0.8981 .

loop_
_geom_torsion_atom_site_label_1
_geom_torsion_atom_site_label_2
_geom_torsion_atom_site_label_3
_geom_torsion_atom_site_label_4
_geom_torsion
_geom_torsion_site_symmetry_1
_geom_torsion_site_symmetry_2
_geom_torsion_site_symmetry_3
_geom_torsion_site_symmetry_4
C1_1 N1_1 N2_1 N3_1 0.20(15) . . . .
Fe1_1 N1_1 N2_1 N3_1 -179.69(11) . . . .
N1_1 N2_1 N3_1 N4_1 -0.23(16) . . . .
N2_1 N3_1 N4_1 C1_1 0.17(16) . . . .
C7_1 N6_1 N7_1 C9_1 0.45(16) . . . .
C6_1 N6_1 N7_1 C9_1 -177.26(12) . . . .
C7_1 N6_1 N7_1 Fe1_1 176.12(10) . . . .
C6_1 N6_1 N7_1 Fe1_1 -1.59(14) . . . .
C10_1 N8_1 N9_1 N10_1 0.29(15) . . . .
Fe1_1 N8_1 N9_1 N10_1 -178.17(11) . . . .
N8_1 N9_1 N10_1 N11_1 -0.11(17) . . . .
N9_1 N10_1 N11_1 C10_1 -0.12(17) . . . .
C16_1 N13_1 N14_1 C18_1 -0.49(16) . . . .
C15_1 N13_1 N14_1 C18_1 -172.29(12) . . . .
C16_1 N13_1 N14_1 Fe1_1 176.13(10) . . . .
C15_1 N13_1 N14_1 Fe1_1 4.33(14) . . . .
N3_1 N4_1 C1_1 N1_1 -0.04(16) . . . .
N3_1 N4_1 C1_1 C2_1 179.76(14) . . . .
N2_1 N1_1 C1_1 N4_1 -0.09(15) . . . .
Fe1_1 N1_1 C1_1 N4_1 179.83(9) . . . .
N2_1 N1_1 C1_1 C2_1 -179.94(11) . . . .
Fe1_1 N1_1 C1_1 C2_1 -0.01(15) . . . .
C6_1 N5_1 C2_1 C3_1 0.2(2) . . . .
Fe1_1 N5_1 C2_1 C3_1 -179.53(11) . . . .
C6_1 N5_1 C2_1 C1_1 179.56(11) . . . .
Fe1_1 N5_1 C2_1 C1_1 -0.17(15) . . . .
N4_1 C1_1 C2_1 N5_1 -179.69(14) . . . .
N1_1 C1_1 C2_1 N5_1 0.11(17) . . . .
N4_1 C1_1 C2_1 C3_1 -0.4(3) . . . .
N1_1 C1_1 C2_1 C3_1 179.39(14) . . . .
N5_1 C2_1 C3_1 C4_1 1.6(2) . . . .
C1_1 C2_1 C3_1 C4_1 -177.56(14) . . . .
C2_1 C3_1 C4_1 C5_1 -1.8(2) . . . .
C3_1 C4_1 C5_1 C6_1 0.0(2) . . . .
C2_1 N5_1 C6_1 C5_1 -2.1(2) . . . .
Fe1_1 N5_1 C6_1 C5_1 177.68(11) . . . .
C2_1 N5_1 C6_1 N6_1 177.84(11) . . . .
Fe1_1 N5_1 C6_1 N6_1 -2.43(15) . . . .
C4_1 C5_1 C6_1 N5_1 1.9(2) . . . .
C4_1 C5_1 C6_1 N6_1 -177.97(14) . . . .
C7_1 N6_1 C6_1 N5_1 -174.56(14) . . . .
N7_1 N6_1 C6_1 N5_1 2.54(16) . . . .
C7_1 N6_1 C6_1 C5_1 5.3(2) . . . .
N7_1 N6_1 C6_1 C5_1 -177.57(13) . . . .
N7_1 N6_1 C7_1 C8_1 -0.44(17) . . . .
C6_1 N6_1 C7_1 C8_1 176.78(15) . . . .
N6_1 C7_1 C8_1 C9_1 0.25(19) . . . .
N6_1 N7_1 C9_1 C8_1 -0.29(18) . . . .
Fe1_1 N7_1 C9_1 C8_1 -173.90(13) . . . .
C7_1 C8_1 C9_1 N7_1 0.0(2) . . . .
N10_1 N11_1 C10_1 N8_1 0.31(17) . . . .
N10_1 N11_1 C10_1 C11_1 179.45(15) . . . .
N9_1 N8_1 C10_1 N11_1 -0.38(16) . . . .
Fe1_1 N8_1 C10_1 N11_1 178.53(10) . . . .
N9_1 N8_1 C10_1 C11_1 -179.68(12) . . . .
Fe1_1 N8_1 C10_1 C11_1 -0.77(15) . . . .
C15_1 N12_1 C11_1 C12_1 -0.5(2) . . . .
Fe1_1 N12_1 C11_1 C12_1 172.04(12) . . . .
C15_1 N12_1 C11_1 C10_1 -179.94(12) . . . .
Fe1_1 N12_1 C11_1 C10_1 -7.40(15) . . . .
N11_1 C10_1 C11_1 N12_1 -174.14(15) . . . .
N8_1 C10_1 C11_1 N12_1 4.97(17) . . . .
N11_1 C10_1 C11_1 C12_1 6.5(3) . . . .
N8_1 C10_1 C11_1 C12_1 -174.40(15) . . . .
N12_1 C11_1 C12_1 C13_1 1.4(2) . . . .
C10_1 C11_1 C12_1 C13_1 -179.28(16) . . . .
C11_1 C12_1 C13_1 C14_1 -0.9(3) . . . .
C12_1 C13_1 C14_1 C15_1 -0.5(3) . . . .
C11_1 N12_1 C15_1 C14_1 -1.0(2) . . . .
Fe1_1 N12_1 C15_1 C14_1 -173.61(11) . . . .
C11_1 N12_1 C15_1 N13_1 176.39(12) . . . .
Fe1_1 N12_1 C15_1 N13_1 3.77(15) . . . .
C13_1 C14_1 C15_1 N12_1 1.5(2) . . . .
C13_1 C14_1 C15_1 N13_1 -175.55(15) . . . .
C16_1 N13_1 C15_1 N12_1 -174.80(15) . . . .
N14_1 N13_1 C15_1 N12_1 -5.22(17) . . . .
C16_1 N13_1 C15_1 C14_1 2.5(3) . . . .
N14_1 N13_1 C15_1 C14_1 172.06(14) . . . .
N14_1 N13_1 C16_1 C17_1 0.34(18) . . . .
C15_1 N13_1 C16_1 C17_1 170.36(15) . . . .
N13_1 C16_1 C17_1 C18_1 -0.07(19) . . . .
N13_1 N14_1 C18_1 C17_1 0.44(16) . . . .
Fe1_1 N14_1 C18_1 C17_1 -174.49(12) . . . .
C16_1 C17_1 C18_1 N14_1 -0.24(19) . . . .
